data_7244120
loop_
_publ_author_name
'Bai, Ye'
'Zhang, Mei-li'
'Wang, Bo-Tao'
'Ren, Yi-Xia'
'Zhao, Yu-Chao'
'Yang, Hua'
'Yang, Xiaogang'

_publ_section_title
;
 Four MOFs with isomeric ligands as fluorescent probes for highly
 selective, sensitive and stable detection of antibiotics in water
;
_journal_issue 1
_journal_name_full CrystEngComm
_journal_page_first 169
_journal_page_last 181
_journal_paper_doi 10.1039/D1CE01261D
_journal_volume 24
_journal_year 2022
_chemical_formula_sum 'C44 H40 N8 O10 Zn2'
_chemical_formula_weight 971.58
_space_group_crystal_system monoclinic
_space_group_IT_number 14
_space_group_name_Hall '-P 2yn'
_space_group_name_H-M_alt 'P 1 21/n 1'
_atom_sites_solution_hydrogens mixed
_audit_creation_method SHELXL-2018/3
_audit_update_record
;
2021-11-25 deposited with the CCDC.	2021-11-26 downloaded from the CCDC.
;
_cell_angle_alpha 90
_cell_angle_beta 96.4690(10)
_cell_angle_gamma 90
_cell_formula_units_Z 4
_cell_length_a 7.9711(4)
_cell_length_b 38.293(2)
_cell_length_c 13.9006(7)
_cell_measurement_reflns_used 5438
_cell_measurement_temperature 296(2)
_cell_measurement_theta_max 24.10
_cell_measurement_theta_min 2.59
_cell_volume 4216.0(4)
_computing_cell_refinement 'Bruker SAINT'
_computing_data_collection 'Bruker APEX2'
_computing_data_reduction 'Bruker SAINT'
_computing_molecular_graphics 'Bruker SHELXTL'
_computing_publication_material 'Bruker SHELXTL'
_computing_structure_refinement 'SHELXL-2018/3 (Sheldrick, 2018)'
_computing_structure_solution 'SHELXT 2014/5 (Sheldrick, 2014)'
_diffrn_ambient_temperature 296(2)
_diffrn_measured_fraction_theta_full 0.998
_diffrn_measured_fraction_theta_max 0.998
_diffrn_measurement_device_type 'Bruker APEX-II CCD'
_diffrn_measurement_method '\f and \w scans'
_diffrn_radiation_type MoK\a
_diffrn_radiation_wavelength 0.71073
_diffrn_reflns_av_R_equivalents 0.0291
_diffrn_reflns_av_unetI/netI 0.0359
_diffrn_reflns_Laue_measured_fraction_full 0.998
_diffrn_reflns_Laue_measured_fraction_max 0.998
_diffrn_reflns_limit_h_max 5
_diffrn_reflns_limit_h_min -9
_diffrn_reflns_limit_k_max 46
_diffrn_reflns_limit_k_min -44
_diffrn_reflns_limit_l_max 16
_diffrn_reflns_limit_l_min -16
_diffrn_reflns_number 21799
_diffrn_reflns_point_group_measured_fraction_full 0.998
_diffrn_reflns_point_group_measured_fraction_max 0.998
_diffrn_reflns_theta_full 25.242
_diffrn_reflns_theta_max 25.350
_diffrn_reflns_theta_min 1.063
_exptl_absorpt_coefficient_mu 1.208
_exptl_absorpt_correction_type multi-scan
_exptl_absorpt_process_details sadabs
_exptl_crystal_colour colourless
_exptl_crystal_density_diffrn 1.531
_exptl_crystal_description rod
_exptl_crystal_F_000 2000
_exptl_crystal_size_max 0.200
_exptl_crystal_size_mid 0.060
_exptl_crystal_size_min 0.050
_exptl_transmission_factor_max 0.7457
_exptl_transmission_factor_min 0.6628
_refine_diff_density_max 0.608
_refine_diff_density_min -0.582
_refine_diff_density_rms 0.054
_refine_ls_extinction_method none
_refine_ls_goodness_of_fit_ref 1.125
_refine_ls_hydrogen_treatment mixed
_refine_ls_matrix_type full
_refine_ls_number_parameters 593
_refine_ls_number_reflns 7706
_refine_ls_number_restraints 20
_refine_ls_restrained_S_all 1.161
_refine_ls_R_factor_all 0.0648
_refine_ls_R_factor_gt 0.0423
_refine_ls_shift/su_max 0.002
_refine_ls_shift/su_mean 0.000
_refine_ls_structure_factor_coef Fsqd
_refine_ls_weighting_details 'w=1/[\s^2^(Fo^2^)+(0.0372P)^2^+2.3533P] where P=(Fo^2^+2Fc^2^)/3'
_refine_ls_weighting_scheme calc
_refine_ls_wR_factor_gt 0.0894
_refine_ls_wR_factor_ref 0.1008
_reflns_Friedel_coverage 0.000
_reflns_number_gt 5773
_reflns_number_total 7706
_reflns_threshold_expression 'I > 2\s(I)'
_cod_data_source_file d1ce01261d2.cif
_cod_data_source_block 1_a_CCDC1
_cod_original_cell_volume 4215.9(4)
_cod_original_sg_symbol_H-M 'P 21/n'
_cod_database_code 7244120
_shelx_shelxl_version_number 2018/3
_shelx_space_group_comment
; 
The symmetry employed for this shelxl refinement is uniquely defined 
by the following loop, which should always be used as a source of 
symmetry information in preference to the above space-group names. 
They are only intended as comments. 
;
_shelx_estimated_absorpt_t_min 0.794
_shelx_estimated_absorpt_t_max 0.942

loop_
_space_group_symop_operation_xyz
'x, y, z'
'-x+1/2, y+1/2, -z+1/2'
'-x, -y, -z'
'x-1/2, -y-1/2, z-1/2'

loop_
_atom_site_label
_atom_site_type_symbol
_atom_site_fract_x
_atom_site_fract_y
_atom_site_fract_z
_atom_site_U_iso_or_equiv
_atom_site_adp_type
_atom_site_occupancy
_atom_site_site_symmetry_order
_atom_site_calc_flag
_atom_site_refinement_flags_posn
_atom_site_refinement_flags_adp
_atom_site_refinement_flags_occupancy
_atom_site_disorder_assembly
_atom_site_disorder_group
Zn1 Zn 0.37154(5) 0.52051(2) 0.25071(3) 0.04366(12) Uani 1 1 d . . . . .
Zn2 Zn 0.13770(6) 0.76967(2) 0.20044(3) 0.05061(13) Uani 1 1 d . U . . .
O1 O 0.5386(3) 0.50181(6) 0.35009(18) 0.0538(6) Uani 1 1 d . . . . .
O2 O 0.3598(3) 0.45807(6) 0.35235(19) 0.0641(7) Uani 1 1 d . . . . .
O3 O -0.0092(3) 0.82067(7) 0.18133(19) 0.0669(7) Uani 1 1 d . . . . .
O4 O -0.0533(4) 0.77825(7) 0.0801(2) 0.0916(9) Uani 1 1 d . U . . .
O5 O 0.4974(3) 0.55387(6) 0.17946(18) 0.0618(7) Uani 1 1 d . . . . .
O6 O 0.4691(3) 0.59541(7) 0.28540(19) 0.0668(7) Uani 1 1 d . . . . .
O7 O 0.2892(4) 0.71951(8) 0.1613(2) 0.0792(8) Uani 1 1 d . U . . .
O8 O 0.3317(5) 0.77090(8) 0.1095(2) 0.0955(8) Uani 1 1 d . U . . .
N8 N 0.2174(4) 0.99072(7) 0.36542(19) 0.0456(7) Uani 1 1 d . . . . .
O9 O 0.3790(4) 0.39079(8) 0.2557(2) 0.0680(8) Uani 1 1 d D . . . .
H9D H 0.442(5) 0.3742(9) 0.280(3) 0.092(17) Uiso 1 1 d D . . . .
H9C H 0.403(6) 0.4108(7) 0.281(3) 0.12(2) Uiso 1 1 d D . . . .
O10 O 0.3575(4) 0.66561(11) 0.3058(2) 0.0859(10) Uani 1 1 d D . . . .
H10B H 0.406(5) 0.6461(6) 0.299(3) 0.094(17) Uiso 1 1 d D . . . .
H10A H 0.355(6) 0.6747(12) 0.2500(17) 0.11(2) Uiso 1 1 d D . . . .
N1 N 0.1651(3) 0.53768(7) 0.30634(19) 0.0436(6) Uani 1 1 d . . . . .
N2 N -0.0167(3) 0.57132(7) 0.37018(19) 0.0412(6) Uani 1 1 d . . . . .
N3 N -0.1291(3) 0.69566(7) 0.34913(19) 0.0422(6) Uani 1 1 d . . . . .
N4 N -0.0264(3) 0.73818(7) 0.2665(2) 0.0464(7) Uani 1 1 d . . . . .
N5 N 0.2800(3) 0.78848(7) 0.32062(19) 0.0439(7) Uani 1 1 d . . . . .
N6 N 0.4018(3) 0.82490(6) 0.42941(17) 0.0367(6) Uani 1 1 d . . . . .
N7 N 0.3442(3) 0.95054(6) 0.46033(18) 0.0392(6) Uani 1 1 d . . . . .
C1 C -0.0909(5) 0.80785(9) 0.1096(3) 0.0563(10) Uani 1 1 d . . . . .
C2 C 0.7377(5) 0.32665(9) 0.4450(3) 0.0626(11) Uani 1 1 d . . . . .
H2A H 0.719394 0.327982 0.512705 0.075 Uiso 1 1 calc R U . . .
H2AB H 0.839347 0.313053 0.440923 0.075 Uiso 1 1 calc R U . . .
C3 C 0.7654(4) 0.36272(9) 0.4090(3) 0.0493(9) Uani 1 1 d . . . . .
C4 C 0.8583(5) 0.36867(12) 0.3330(3) 0.0706(12) Uani 1 1 d . . . . .
H4 H 0.910946 0.350035 0.305666 0.085 Uiso 1 1 calc R U . . .
C5 C 0.8747(6) 0.40211(14) 0.2964(4) 0.0861(14) Uani 1 1 d . . . . .
H5 H 0.936884 0.405771 0.244616 0.103 Uiso 1 1 calc R U . . .
C6 C 0.7984(5) 0.42979(11) 0.3372(3) 0.0717(12) Uani 1 1 d . . . . .
H6 H 0.809162 0.452159 0.312624 0.086 Uiso 1 1 calc R U . . .
C7 C 0.7063(4) 0.42475(8) 0.4141(2) 0.0469(8) Uani 1 1 d . . . . .
C8 C 0.6911(4) 0.39119(8) 0.4488(2) 0.0431(8) Uani 1 1 d . . . . .
H8 H 0.628882 0.387611 0.500672 0.052 Uiso 1 1 calc R U . . .
C9 C 0.6176(5) 0.45498(9) 0.4574(3) 0.0578(10) Uani 1 1 d . . . . .
H9A H 0.557690 0.446489 0.509687 0.069 Uiso 1 1 calc R U . . .
H9AB H 0.700666 0.471905 0.484058 0.069 Uiso 1 1 calc R U . . .
C10 C 0.4942(5) 0.47245(8) 0.3818(2) 0.0478(8) Uani 1 1 d . . . . .
C11 C 0.5302(4) 0.58355(9) 0.2151(2) 0.0438(8) Uani 1 1 d . . . . .
C12 C 0.6515(4) 0.60572(9) 0.1655(3) 0.0507(9) Uani 1 1 d . . . . .
H12A H 0.716654 0.620029 0.213707 0.061 Uiso 1 1 calc R U . . .
H12B H 0.729609 0.590504 0.136899 0.061 Uiso 1 1 calc R U . . .
C13 C 0.5661(4) 0.62914(8) 0.0878(2) 0.0396(7) Uani 1 1 d . . . . .
C14 C 0.4868(4) 0.61548(9) 0.0017(2) 0.0495(9) Uani 1 1 d . . . . .
H14 H 0.483476 0.591454 -0.008151 0.059 Uiso 1 1 calc R U . . .
C15 C 0.4135(5) 0.63749(11) -0.0687(3) 0.0580(10) Uani 1 1 d . . . . .
H15 H 0.362321 0.628264 -0.126591 0.070 Uiso 1 1 calc R U . . .
C16 C 0.4146(5) 0.67321(10) -0.0546(2) 0.0571(10) Uani 1 1 d . . . . .
H16 H 0.363434 0.687762 -0.102887 0.069 Uiso 1 1 calc R U . . .
C17 C 0.4910(4) 0.68748(9) 0.0303(2) 0.0472(8) Uani 1 1 d . . . . .
C18 C 0.5672(4) 0.66495(8) 0.1001(2) 0.0427(8) Uani 1 1 d . . . . .
H18 H 0.620920 0.674266 0.157201 0.051 Uiso 1 1 calc R U . . .
C19 C 0.4927(5) 0.72624(9) 0.0481(3) 0.0633(10) Uani 1 1 d . . . . .
H19A H 0.474007 0.738096 -0.013846 0.076 Uiso 1 1 calc R U . . .
H19B H 0.603979 0.732838 0.078101 0.076 Uiso 1 1 calc R U . . .
C20 C 0.3634(5) 0.73893(11) 0.1111(3) 0.0629(9) Uani 1 1 d . U . . .
C21 C 0.1337(4) 0.56937(8) 0.3359(2) 0.0371(7) Uani 1 1 d . . . . .
H21 H 0.207001 0.588169 0.333350 0.045 Uiso 1 1 calc R U . . .
C22 C 0.0265(5) 0.51839(10) 0.3233(3) 0.0712(12) Uani 1 1 d . . . . .
H22 H 0.012449 0.494719 0.309736 0.085 Uiso 1 1 calc R U . . .
C23 C -0.0853(5) 0.53845(10) 0.3620(3) 0.0695(12) Uani 1 1 d . . . . .
H23 H -0.189288 0.531519 0.379831 0.083 Uiso 1 1 calc R U . . .
C24 C -0.0894(4) 0.60188(8) 0.4078(2) 0.0395(7) Uani 1 1 d . . . . .
C25 C -0.0683(4) 0.63350(8) 0.3631(2) 0.0371(7) Uani 1 1 d . . . . .
H25 H -0.005253 0.635037 0.310890 0.045 Uiso 1 1 calc R U . . .
C26 C -0.1432(4) 0.66293(8) 0.3976(2) 0.0406(7) Uani 1 1 d . . . . .
C27 C -0.2343(4) 0.66093(10) 0.4762(3) 0.0555(9) Uani 1 1 d . . . . .
H27 H -0.282760 0.680848 0.499562 0.067 Uiso 1 1 calc R U . . .
C28 C -0.2524(5) 0.62908(11) 0.5192(3) 0.0602(10) Uani 1 1 d . . . . .
H28 H -0.313876 0.627620 0.572138 0.072 Uiso 1 1 calc R U . . .
C29 C -0.1815(4) 0.59916(10) 0.4858(2) 0.0524(9) Uani 1 1 d . . . . .
H29 H -0.195379 0.577694 0.515183 0.063 Uiso 1 1 calc R U . . .
C30 C 0.0046(4) 0.70754(8) 0.3085(2) 0.0432(8) Uani 1 1 d . . . . .
H30 H 0.106588 0.695678 0.309753 0.052 Uiso 1 1 calc R U . . .
C31 C -0.1891(5) 0.74587(9) 0.2813(3) 0.0555(9) Uani 1 1 d . . . . .
H31 H -0.246416 0.766031 0.259606 0.067 Uiso 1 1 calc R U . . .
C32 C -0.2544(5) 0.72030(9) 0.3316(3) 0.0561(10) Uani 1 1 d . . . . .
H32 H -0.362395 0.719417 0.350698 0.067 Uiso 1 1 calc R U . . .
C33 C 0.3542(4) 0.76977(8) 0.3985(3) 0.0502(9) Uani 1 1 d . . . . .
H33 H 0.353200 0.745563 0.403755 0.060 Uiso 1 1 calc R U . . .
C34 C 0.3110(4) 0.82142(8) 0.3423(2) 0.0424(8) Uani 1 1 d . . . . .
H34 H 0.274739 0.840044 0.302262 0.051 Uiso 1 1 calc R U . . .
C35 C 0.4281(4) 0.79154(8) 0.4656(3) 0.0507(9) Uani 1 1 d . . . . .
H35 H 0.485993 0.785396 0.524989 0.061 Uiso 1 1 calc R U . . .
C36 C 0.4529(4) 0.85677(7) 0.4773(2) 0.0327(7) Uani 1 1 d . . . . .
C37 C 0.3787(4) 0.88787(7) 0.4438(2) 0.0346(7) Uani 1 1 d . . . . .
H37 H 0.297841 0.888073 0.390065 0.042 Uiso 1 1 calc R U . . .
C38 C 0.4266(4) 0.91851(8) 0.4914(2) 0.0355(7) Uani 1 1 d . . . . .
C39 C 0.5461(4) 0.91859(8) 0.5718(2) 0.0421(8) Uani 1 1 d . . . . .
H39 H 0.578535 0.939393 0.602991 0.050 Uiso 1 1 calc R U . . .
C40 C 0.6161(4) 0.88731(9) 0.6047(2) 0.0443(8) Uani 1 1 d . . . . .
H40 H 0.695469 0.887068 0.659075 0.053 Uiso 1 1 calc R U . . .
C41 C 0.5703(4) 0.85633(8) 0.5582(2) 0.0404(7) Uani 1 1 d . . . . .
H41 H 0.618073 0.835359 0.581170 0.048 Uiso 1 1 calc R U . . .
C42 C 0.2938(5) 0.97660(8) 0.5192(2) 0.0538(9) Uani 1 1 d . . . . .
H42 H 0.309933 0.977183 0.586495 0.065 Uiso 1 1 calc R U . . .
C43 C 0.2943(4) 0.96029(8) 0.3686(2) 0.0449(8) Uani 1 1 d . . . . .
H43 H 0.311920 0.947176 0.314354 0.054 Uiso 1 1 calc R U . . .
C44 C 0.2171(5) 1.00094(9) 0.4604(3) 0.0542(9) Uani 1 1 d . . . . .
H44 H 0.170621 1.021582 0.480693 0.065 Uiso 1 1 calc R U . . .

loop_
_atom_site_aniso_label
_atom_site_aniso_U_11
_atom_site_aniso_U_22
_atom_site_aniso_U_33
_atom_site_aniso_U_23
_atom_site_aniso_U_13
_atom_site_aniso_U_12
Zn1 0.0505(2) 0.0312(2) 0.0473(2) -0.00147(17) -0.00331(18) -0.00026(17)
Zn2 0.0672(3) 0.0407(2) 0.0420(2) 0.00057(18) -0.00204(19) -0.00696(19)
O1 0.0513(15) 0.0373(13) 0.0694(16) 0.0104(12) -0.0080(12) -0.0025(11)
O2 0.0694(18) 0.0490(15) 0.0683(17) 0.0081(13) -0.0171(14) -0.0137(13)
O3 0.0721(18) 0.0611(16) 0.0606(16) -0.0004(13) -0.0225(14) 0.0124(14)
O4 0.1360(18) 0.0569(18) 0.0710(18) 0.0017(15) -0.0366(13) 0.0253(18)
O5 0.0843(19) 0.0390(14) 0.0621(16) 0.0010(12) 0.0083(14) -0.0128(13)
O6 0.0631(17) 0.0773(19) 0.0624(16) -0.0143(14) 0.0178(14) -0.0212(14)
O7 0.0745(19) 0.0750(16) 0.094(2) -0.0265(14) 0.0375(17) -0.0048(15)
O8 0.1362(17) 0.0817(14) 0.0775(18) 0.0099(15) 0.0509(13) 0.0485(17)
N8 0.0571(18) 0.0328(15) 0.0457(16) 0.0014(12) 0.0008(14) 0.0019(13)
O9 0.083(2) 0.064(2) 0.0511(16) -0.0049(15) -0.0186(15) -0.0017(17)
O10 0.088(2) 0.107(3) 0.067(2) -0.001(2) 0.0255(18) 0.033(2)
N1 0.0430(16) 0.0333(15) 0.0527(17) 0.0003(13) -0.0026(13) -0.0046(12)
N2 0.0352(15) 0.0382(15) 0.0493(16) 0.0053(12) 0.0011(13) -0.0081(12)
N3 0.0370(15) 0.0387(15) 0.0513(16) -0.0071(12) 0.0074(13) -0.0009(12)
N4 0.0467(18) 0.0414(16) 0.0502(17) -0.0049(13) 0.0006(14) 0.0018(13)
N5 0.0518(17) 0.0322(15) 0.0464(16) 0.0015(12) 0.0003(13) 0.0011(12)
N6 0.0395(15) 0.0307(13) 0.0387(14) 0.0057(11) -0.0013(12) 0.0031(11)
N7 0.0493(16) 0.0308(14) 0.0368(14) 0.0005(11) 0.0011(12) -0.0008(12)
C1 0.079(3) 0.035(2) 0.054(2) 0.0084(17) 0.003(2) 0.0027(18)
C2 0.077(3) 0.044(2) 0.060(2) -0.0048(18) -0.023(2) 0.0099(19)
C3 0.046(2) 0.047(2) 0.051(2) -0.0035(16) -0.0149(17) 0.0003(16)
C4 0.051(2) 0.072(3) 0.089(3) -0.020(2) 0.007(2) 0.003(2)
C5 0.071(3) 0.099(4) 0.094(3) -0.002(3) 0.033(3) -0.021(3)
C6 0.075(3) 0.058(3) 0.083(3) 0.008(2) 0.013(3) -0.018(2)
C7 0.047(2) 0.0390(19) 0.051(2) 0.0010(16) -0.0121(17) -0.0035(15)
C8 0.0430(19) 0.0419(19) 0.0407(18) 0.0005(15) -0.0121(15) -0.0026(15)
C9 0.077(3) 0.040(2) 0.051(2) -0.0003(16) -0.0167(19) 0.0008(18)
C10 0.058(2) 0.0361(19) 0.047(2) -0.0026(15) -0.0055(17) 0.0009(16)
C11 0.0394(19) 0.043(2) 0.047(2) 0.0058(16) -0.0044(16) -0.0023(15)
C12 0.041(2) 0.048(2) 0.063(2) 0.0039(17) 0.0079(17) -0.0025(16)
C13 0.0359(18) 0.0450(19) 0.0400(18) -0.0009(15) 0.0132(14) -0.0034(14)
C14 0.049(2) 0.050(2) 0.052(2) -0.0113(17) 0.0136(17) -0.0037(17)
C15 0.061(3) 0.076(3) 0.0370(19) -0.0124(18) 0.0076(18) -0.003(2)
C16 0.064(3) 0.070(3) 0.039(2) 0.0089(18) 0.0118(18) 0.007(2)
C17 0.053(2) 0.046(2) 0.047(2) 0.0032(16) 0.0231(17) 0.0035(16)
C18 0.045(2) 0.0447(19) 0.0402(18) -0.0058(15) 0.0142(15) -0.0035(15)
C19 0.082(3) 0.047(2) 0.063(2) 0.0092(18) 0.019(2) 0.005(2)
C20 0.073(3) 0.0672(16) 0.047(2) -0.0084(17) -0.0008(18) 0.0118(18)
C21 0.0344(18) 0.0378(18) 0.0378(17) 0.0047(14) -0.0020(14) -0.0082(14)
C22 0.062(3) 0.034(2) 0.118(4) -0.003(2) 0.013(3) -0.0121(19)
C23 0.047(2) 0.047(2) 0.117(4) -0.001(2) 0.017(2) -0.0165(18)
C24 0.0310(17) 0.0450(19) 0.0418(18) -0.0007(15) 0.0011(14) -0.0054(14)
C25 0.0294(17) 0.0448(19) 0.0376(17) -0.0017(14) 0.0060(14) -0.0054(14)
C26 0.0341(18) 0.0474(19) 0.0407(18) -0.0054(15) 0.0055(14) -0.0056(14)
C27 0.050(2) 0.063(2) 0.057(2) -0.0157(19) 0.0176(18) -0.0029(18)
C28 0.051(2) 0.082(3) 0.049(2) 0.001(2) 0.0179(18) -0.012(2)
C29 0.045(2) 0.063(2) 0.050(2) 0.0085(18) 0.0110(17) -0.0084(17)
C30 0.0390(19) 0.0387(18) 0.052(2) -0.0024(15) 0.0050(16) 0.0009(15)
C31 0.054(2) 0.041(2) 0.070(2) -0.0069(18) 0.0004(19) 0.0073(17)
C32 0.041(2) 0.053(2) 0.076(3) -0.0104(19) 0.0103(19) 0.0070(17)
C33 0.056(2) 0.0297(17) 0.064(2) 0.0060(17) -0.0006(18) 0.0064(15)
C34 0.054(2) 0.0348(18) 0.0374(18) 0.0075(14) -0.0002(16) 0.0034(15)
C35 0.058(2) 0.0358(18) 0.054(2) 0.0123(16) -0.0111(17) 0.0054(16)
C36 0.0309(16) 0.0363(17) 0.0310(15) 0.0000(13) 0.0037(13) -0.0011(13)
C37 0.0343(17) 0.0389(17) 0.0299(15) 0.0027(13) 0.0001(13) 0.0010(13)
C38 0.0375(18) 0.0344(16) 0.0344(16) 0.0024(13) 0.0024(14) -0.0002(13)
C39 0.0433(19) 0.0435(19) 0.0384(17) -0.0037(15) -0.0001(15) -0.0062(15)
C40 0.0362(18) 0.055(2) 0.0395(18) -0.0008(16) -0.0062(15) 0.0005(15)
C41 0.0347(18) 0.0446(19) 0.0410(18) 0.0058(15) 0.0006(14) 0.0061(14)
C42 0.083(3) 0.0408(19) 0.0373(18) -0.0015(16) 0.0075(18) 0.0039(18)
C43 0.060(2) 0.0353(18) 0.0382(18) -0.0011(14) -0.0018(16) 0.0049(15)
C44 0.074(3) 0.0352(19) 0.054(2) -0.0013(16) 0.0121(19) 0.0052(17)

loop_
_atom_type_symbol
_atom_type_description
_atom_type_scat_dispersion_real
_atom_type_scat_dispersion_imag
_atom_type_scat_source
C C 0.0033 0.0016 'International Tables Vol C Tables 4.2.6.8 and 6.1.1.4'
H H 0.0000 0.0000 'International Tables Vol C Tables 4.2.6.8 and 6.1.1.4'
N N 0.0061 0.0033 'International Tables Vol C Tables 4.2.6.8 and 6.1.1.4'
O O 0.0106 0.0060 'International Tables Vol C Tables 4.2.6.8 and 6.1.1.4'
Zn Zn 0.2839 1.4301 'International Tables Vol C Tables 4.2.6.8 and 6.1.1.4'

loop_
_geom_angle_atom_site_label_1
_geom_angle_atom_site_label_2
_geom_angle_atom_site_label_3
_geom_angle
_geom_angle_site_symmetry_1
_geom_angle_site_symmetry_3
_geom_angle_publ_flag
O1 Zn1 O5 104.50(11) . . ?
O1 Zn1 N1 111.89(11) . . ?
O5 Zn1 N1 118.02(11) . . ?
O1 Zn1 N8 120.41(10) . 2_545 ?
O5 Zn1 N8 96.70(11) . 2_545 ?
N1 Zn1 N8 105.15(11) . 2_545 ?
N5 Zn2 N4 99.39(11) . . ?
N5 Zn2 O8 96.05(13) . . ?
N4 Zn2 O8 145.46(11) . . ?
N5 Zn2 O4 149.24(11) . . ?
N4 Zn2 O4 90.37(13) . . ?
O8 Zn2 O4 91.90(14) . . ?
N5 Zn2 O3 91.37(10) . . ?
N4 Zn2 O3 102.06(11) . . ?
O8 Zn2 O3 108.28(11) . . ?
O4 Zn2 O3 57.98(10) . . ?
N5 Zn2 O7 102.94(11) . . ?
N4 Zn2 O7 89.64(10) . . ?
O8 Zn2 O7 56.72(11) . . ?
O4 Zn2 O7 106.24(11) . . ?
O3 Zn2 O7 159.87(11) . . ?
N5 Zn2 C1 120.11(11) . . ?
N4 Zn2 C1 95.82(12) . . ?
O8 Zn2 C1 102.80(12) . . ?
O4 Zn2 C1 29.29(11) . . ?
O3 Zn2 C1 28.74(10) . . ?
O7 Zn2 C1 134.83(12) . . ?
N5 Zn2 C20 101.62(12) . . ?
N4 Zn2 C20 117.23(12) . . ?
O8 Zn2 C20 28.69(12) . . ?
O4 Zn2 C20 99.56(13) . . ?
O3 Zn2 C20 135.39(12) . . ?
O7 Zn2 C20 28.05(11) . . ?
C1 Zn2 C20 121.32(12) . . ?
C10 O1 Zn1 112.1(2) . . ?
C1 O3 Zn2 88.3(2) . . ?
C1 O4 Zn2 93.3(2) . . ?
C11 O5 Zn1 119.1(2) . . ?
C20 O7 Zn2 85.9(3) . . ?
C20 O8 Zn2 97.3(3) . . ?
C43 N8 C44 105.7(3) . . ?
C43 N8 Zn1 129.9(2) . 2 ?
C44 N8 Zn1 124.2(2) . 2 ?
H9D O9 H9C 114(5) . . ?
H10B O10 H10A 103(5) . . ?
C21 N1 C22 105.0(3) . . ?
C21 N1 Zn1 128.0(2) . . ?
C22 N1 Zn1 127.0(2) . . ?
C21 N2 C23 106.5(3) . . ?
C21 N2 C24 126.2(3) . . ?
C23 N2 C24 127.3(3) . . ?
C30 N3 C32 106.7(3) . . ?
C30 N3 C26 127.1(3) . . ?
C32 N3 C26 126.1(3) . . ?
C30 N4 C31 104.9(3) . . ?
C30 N4 Zn2 128.1(2) . . ?
C31 N4 Zn2 126.8(2) . . ?
C34 N5 C33 105.5(3) . . ?
C34 N5 Zn2 126.8(2) . . ?
C33 N5 Zn2 127.6(2) . . ?
C34 N6 C35 106.3(3) . . ?
C34 N6 C36 126.9(2) . . ?
C35 N6 C36 126.7(3) . . ?
C43 N7 C42 106.7(3) . . ?
C43 N7 C38 126.8(3) . . ?
C42 N7 C38 126.4(3) . . ?
O3 C1 O4 120.1(4) . . ?
O3 C1 C2 121.9(3) . 2 ?
O4 C1 C2 118.0(3) . 2 ?
O3 C1 Zn2 62.9(2) . . ?
O4 C1 Zn2 57.36(19) . . ?
C2 C1 Zn2 173.5(3) 2 . ?
C3 C2 C1 114.2(3) . 2_545 ?
C3 C2 H2A 108.7 . . ?
C1 C2 H2A 108.7 2_545 . ?
C3 C2 H2AB 108.7 . . ?
C1 C2 H2AB 108.7 2_545 . ?
H2A C2 H2AB 107.6 . . ?
C4 C3 C8 117.9(3) . . ?
C4 C3 C2 121.5(4) . . ?
C8 C3 C2 120.5(3) . . ?
C3 C4 C5 120.9(4) . . ?
C3 C4 H4 119.5 . . ?
C5 C4 H4 119.5 . . ?
C6 C5 C4 119.7(4) . . ?
C6 C5 H5 120.2 . . ?
C4 C5 H5 120.2 . . ?
C7 C6 C5 120.7(4) . . ?
C7 C6 H6 119.6 . . ?
C5 C6 H6 119.6 . . ?
C6 C7 C8 118.5(3) . . ?
C6 C7 C9 121.0(3) . . ?
C8 C7 C9 120.5(3) . . ?
C7 C8 C3 122.2(3) . . ?
C7 C8 H8 118.9 . . ?
C3 C8 H8 118.9 . . ?
C10 C9 C7 111.0(3) . . ?
C10 C9 H9A 109.4 . . ?
C7 C9 H9A 109.4 . . ?
C10 C9 H9AB 109.4 . . ?
C7 C9 H9AB 109.4 . . ?
H9A C9 H9AB 108.0 . . ?
O2 C10 O1 123.0(3) . . ?
O2 C10 C9 120.4(3) . . ?
O1 C10 C9 116.6(3) . . ?
O6 C11 O5 124.4(3) . . ?
O6 C11 C12 119.2(3) . . ?
O5 C11 C12 116.4(3) . . ?
C13 C12 C11 113.7(3) . . ?
C13 C12 H12A 108.8 . . ?
C11 C12 H12A 108.8 . . ?
C13 C12 H12B 108.8 . . ?
C11 C12 H12B 108.8 . . ?
H12A C12 H12B 107.7 . . ?
C18 C13 C14 118.4(3) . . ?
C18 C13 C12 120.4(3) . . ?
C14 C13 C12 121.2(3) . . ?
C15 C14 C13 119.9(3) . . ?
C15 C14 H14 120.1 . . ?
C13 C14 H14 120.1 . . ?
C14 C15 C16 120.8(3) . . ?
C14 C15 H15 119.6 . . ?
C16 C15 H15 119.6 . . ?
C17 C16 C15 120.6(3) . . ?
C17 C16 H16 119.7 . . ?
C15 C16 H16 119.7 . . ?
C16 C17 C18 118.0(3) . . ?
C16 C17 C19 121.7(3) . . ?
C18 C17 C19 120.3(3) . . ?
C13 C18 C17 122.4(3) . . ?
C13 C18 H18 118.8 . . ?
C17 C18 H18 118.8 . . ?
C17 C19 C20 114.8(3) . . ?
C17 C19 H19A 108.6 . . ?
C20 C19 H19A 108.6 . . ?
C17 C19 H19B 108.6 . . ?
C20 C19 H19B 108.6 . . ?
H19A C19 H19B 107.5 . . ?
O7 C20 O8 119.9(4) . . ?
O7 C20 C19 123.0(4) . . ?
O8 C20 C19 117.1(4) . . ?
O7 C20 Zn2 66.0(2) . . ?
O8 C20 Zn2 54.0(2) . . ?
C19 C20 Zn2 170.4(3) . . ?
N1 C21 N2 111.8(3) . . ?
N1 C21 H21 124.1 . . ?
N2 C21 H21 124.1 . . ?
C23 C22 N1 110.3(3) . . ?
C23 C22 H22 124.9 . . ?
N1 C22 H22 124.9 . . ?
C22 C23 N2 106.4(3) . . ?
C22 C23 H23 126.8 . . ?
N2 C23 H23 126.8 . . ?
C25 C24 C29 121.5(3) . . ?
C25 C24 N2 118.6(3) . . ?
C29 C24 N2 119.9(3) . . ?
C24 C25 C26 118.6(3) . . ?
C24 C25 H25 120.7 . . ?
C26 C25 H25 120.7 . . ?
C27 C26 C25 121.0(3) . . ?
C27 C26 N3 119.7(3) . . ?
C25 C26 N3 119.3(3) . . ?
C28 C27 C26 119.0(3) . . ?
C28 C27 H27 120.5 . . ?
C26 C27 H27 120.5 . . ?
C27 C28 C29 121.5(3) . . ?
C27 C28 H28 119.2 . . ?
C29 C28 H28 119.2 . . ?
C24 C29 C28 118.4(3) . . ?
C24 C29 H29 120.8 . . ?
C28 C29 H29 120.8 . . ?
N4 C30 N3 111.7(3) . . ?
N4 C30 H30 124.2 . . ?
N3 C30 H30 124.2 . . ?
C32 C31 N4 110.6(3) . . ?
C32 C31 H31 124.7 . . ?
N4 C31 H31 124.7 . . ?
C31 C32 N3 106.1(3) . . ?
C31 C32 H32 127.0 . . ?
N3 C32 H32 127.0 . . ?
C35 C33 N5 109.9(3) . . ?
C35 C33 H33 125.0 . . ?
N5 C33 H33 125.0 . . ?
N5 C34 N6 111.7(3) . . ?
N5 C34 H34 124.2 . . ?
N6 C34 H34 124.2 . . ?
C33 C35 N6 106.6(3) . . ?
C33 C35 H35 126.7 . . ?
N6 C35 H35 126.7 . . ?
C41 C36 C37 120.6(3) . . ?
C41 C36 N6 120.1(3) . . ?
C37 C36 N6 119.3(3) . . ?
C38 C37 C36 119.0(3) . . ?
C38 C37 H37 120.5 . . ?
C36 C37 H37 120.5 . . ?
C37 C38 C39 121.1(3) . . ?
C37 C38 N7 119.3(3) . . ?
C39 C38 N7 119.4(3) . . ?
C40 C39 C38 118.8(3) . . ?
C40 C39 H39 120.6 . . ?
C38 C39 H39 120.6 . . ?
C39 C40 C41 121.1(3) . . ?
C39 C40 H40 119.5 . . ?
C41 C40 H40 119.5 . . ?
C36 C41 C40 119.4(3) . . ?
C36 C41 H41 120.3 . . ?
C40 C41 H41 120.3 . . ?
C44 C42 N7 106.5(3) . . ?
C44 C42 H42 126.7 . . ?
N7 C42 H42 126.7 . . ?
N8 C43 N7 111.4(3) . . ?
N8 C43 H43 124.3 . . ?
N7 C43 H43 124.3 . . ?
C42 C44 N8 109.7(3) . . ?
C42 C44 H44 125.2 . . ?
N8 C44 H44 125.2 . . ?

loop_
_geom_bond_atom_site_label_1
_geom_bond_atom_site_label_2
_geom_bond_distance
_geom_bond_site_symmetry_2
_geom_bond_publ_flag
Zn1 O1 1.944(2) . ?
Zn1 O5 1.960(2) . ?
Zn1 N1 2.007(3) . ?
Zn1 N8 2.038(3) 2_545 ?
Zn2 N5 2.042(3) . ?
Zn2 N4 2.069(3) . ?
Zn2 O8 2.105(3) . ?
Zn2 O4 2.156(3) . ?
Zn2 O3 2.277(3) . ?
Zn2 O7 2.365(3) . ?
Zn2 C1 2.556(4) . ?
Zn2 C20 2.582(4) . ?
O1 C10 1.272(4) . ?
O2 C10 1.233(4) . ?
O3 C1 1.230(4) . ?
O4 C1 1.253(4) . ?
O5 C11 1.255(4) . ?
O6 C11 1.228(4) . ?
O7 C20 1.217(5) . ?
O8 C20 1.250(5) . ?
N8 C43 1.315(4) . ?
N8 C44 1.377(4) . ?
O9 H9D 0.851(18) . ?
O9 H9C 0.855(18) . ?
O10 H10B 0.850(9) . ?
O10 H10A 0.847(9) . ?
N1 C21 1.314(4) . ?
N1 C22 1.371(4) . ?
N2 C21 1.341(4) . ?
N2 C23 1.372(4) . ?
N2 C24 1.430(4) . ?
N3 C30 1.340(4) . ?
N3 C32 1.375(4) . ?
N3 C26 1.433(4) . ?
N4 C30 1.321(4) . ?
N4 C31 1.368(4) . ?
N5 C34 1.314(4) . ?
N5 C33 1.375(4) . ?
N6 C34 1.346(4) . ?
N6 C35 1.380(4) . ?
N6 C36 1.427(4) . ?
N7 C43 1.345(4) . ?
N7 C42 1.379(4) . ?
N7 C38 1.435(4) . ?
C1 C2 1.505(5) 2 ?
C2 C3 1.494(5) . ?
C2 H2A 0.9700 . ?
C2 H2AB 0.9700 . ?
C3 C4 1.376(5) . ?
C3 C8 1.386(5) . ?
C4 C5 1.389(6) . ?
C4 H4 0.9300 . ?
C5 C6 1.376(6) . ?
C5 H5 0.9300 . ?
C6 C7 1.375(5) . ?
C6 H6 0.9300 . ?
C7 C8 1.383(4) . ?
C7 C9 1.516(5) . ?
C8 H8 0.9300 . ?
C9 C10 1.511(5) . ?
C9 H9A 0.9700 . ?
C9 H9AB 0.9700 . ?
C11 C12 1.510(5) . ?
C12 C13 1.506(5) . ?
C12 H12A 0.9700 . ?
C12 H12B 0.9700 . ?
C13 C18 1.382(4) . ?
C13 C14 1.391(5) . ?
C14 C15 1.371(5) . ?
C14 H14 0.9300 . ?
C15 C16 1.382(5) . ?
C15 H15 0.9300 . ?
C16 C17 1.379(5) . ?
C16 H16 0.9300 . ?
C17 C18 1.385(5) . ?
C17 C19 1.505(5) . ?
C18 H18 0.9300 . ?
C19 C20 1.507(5) . ?
C19 H19A 0.9700 . ?
C19 H19B 0.9700 . ?
C21 H21 0.9300 . ?
C22 C23 1.335(5) . ?
C22 H22 0.9300 . ?
C23 H23 0.9300 . ?
C24 C25 1.380(4) . ?
C24 C29 1.381(4) . ?
C25 C26 1.386(4) . ?
C25 H25 0.9300 . ?
C26 C27 1.380(4) . ?
C27 C28 1.374(5) . ?
C27 H27 0.9300 . ?
C28 C29 1.381(5) . ?
C28 H28 0.9300 . ?
C29 H29 0.9300 . ?
C30 H30 0.9300 . ?
C31 C32 1.342(5) . ?
C31 H31 0.9300 . ?
C32 H32 0.9300 . ?
C33 C35 1.336(5) . ?
C33 H33 0.9300 . ?
C34 H34 0.9300 . ?
C35 H35 0.9300 . ?
C36 C41 1.380(4) . ?
C36 C37 1.387(4) . ?
C37 C38 1.380(4) . ?
C37 H37 0.9300 . ?
C38 C39 1.384(4) . ?
C39 C40 1.377(4) . ?
C39 H39 0.9300 . ?
C40 C41 1.380(4) . ?
C40 H40 0.9300 . ?
C41 H41 0.9300 . ?
C42 C44 1.341(5) . ?
C42 H42 0.9300 . ?
C43 H43 0.9300 . ?
C44 H44 0.9300 . ?

loop_
_geom_torsion_atom_site_label_1
_geom_torsion_atom_site_label_2
_geom_torsion_atom_site_label_3
_geom_torsion_atom_site_label_4
_geom_torsion
_geom_torsion_site_symmetry_1
_geom_torsion_site_symmetry_2
_geom_torsion_site_symmetry_3
_geom_torsion_site_symmetry_4
_geom_torsion_publ_flag
Zn2 O3 C1 O4 -4.7(4) . . . . ?
Zn2 O3 C1 C2 175.0(3) . . . 2 ?
Zn2 O4 C1 O3 5.0(4) . . . . ?
Zn2 O4 C1 C2 -174.7(3) . . . 2 ?
C1 C2 C3 C4 -85.1(5) 2_545 . . . ?
C1 C2 C3 C8 92.0(4) 2_545 . . . ?
C8 C3 C4 C5 -1.0(6) . . . . ?
C2 C3 C4 C5 176.1(4) . . . . ?
C3 C4 C5 C6 0.6(7) . . . . ?
C4 C5 C6 C7 0.2(7) . . . . ?
C5 C6 C7 C8 -0.5(6) . . . . ?
C5 C6 C7 C9 -178.1(4) . . . . ?
C6 C7 C8 C3 0.1(5) . . . . ?
C9 C7 C8 C3 177.7(3) . . . . ?
C4 C3 C8 C7 0.6(5) . . . . ?
C2 C3 C8 C7 -176.5(3) . . . . ?
C6 C7 C9 C10 58.0(5) . . . . ?
C8 C7 C9 C10 -119.5(3) . . . . ?
Zn1 O1 C10 O2 -0.4(4) . . . . ?
Zn1 O1 C10 C9 178.2(2) . . . . ?
C7 C9 C10 O2 73.6(4) . . . . ?
C7 C9 C10 O1 -105.0(4) . . . . ?
Zn1 O5 C11 O6 -10.9(5) . . . . ?
Zn1 O5 C11 C12 170.1(2) . . . . ?
O6 C11 C12 C13 -87.7(4) . . . . ?
O5 C11 C12 C13 91.4(4) . . . . ?
C11 C12 C13 C18 111.8(4) . . . . ?
C11 C12 C13 C14 -69.2(4) . . . . ?
C18 C13 C14 C15 0.5(5) . . . . ?
C12 C13 C14 C15 -178.5(3) . . . . ?
C13 C14 C15 C16 -1.1(5) . . . . ?
C14 C15 C16 C17 0.6(6) . . . . ?
C15 C16 C17 C18 0.6(5) . . . . ?
C15 C16 C17 C19 -179.4(3) . . . . ?
C14 C13 C18 C17 0.6(5) . . . . ?
C12 C13 C18 C17 179.7(3) . . . . ?
C16 C17 C18 C13 -1.2(5) . . . . ?
C19 C17 C18 C13 178.8(3) . . . . ?
C16 C17 C19 C20 100.4(4) . . . . ?
C18 C17 C19 C20 -79.5(4) . . . . ?
Zn2 O7 C20 O8 2.8(4) . . . . ?
Zn2 O7 C20 C19 -176.3(4) . . . . ?
Zn2 O8 C20 O7 -3.1(5) . . . . ?
Zn2 O8 C20 C19 176.0(3) . . . . ?
C17 C19 C20 O7 15.7(6) . . . . ?
C17 C19 C20 O8 -163.4(4) . . . . ?
C22 N1 C21 N2 -0.2(4) . . . . ?
Zn1 N1 C21 N2 -179.2(2) . . . . ?
C23 N2 C21 N1 0.2(4) . . . . ?
C24 N2 C21 N1 -179.9(3) . . . . ?
C21 N1 C22 C23 0.2(5) . . . . ?
Zn1 N1 C22 C23 179.2(3) . . . . ?
N1 C22 C23 N2 -0.1(5) . . . . ?
C21 N2 C23 C22 0.0(4) . . . . ?
C24 N2 C23 C22 -180.0(3) . . . . ?
C21 N2 C24 C25 38.7(4) . . . . ?
C23 N2 C24 C25 -141.3(4) . . . . ?
C21 N2 C24 C29 -142.7(3) . . . . ?
C23 N2 C24 C29 37.3(5) . . . . ?
C29 C24 C25 C26 -0.5(5) . . . . ?
N2 C24 C25 C26 178.0(3) . . . . ?
C24 C25 C26 C27 1.2(5) . . . . ?
C24 C25 C26 N3 -177.1(3) . . . . ?
C30 N3 C26 C27 145.0(3) . . . . ?
C32 N3 C26 C27 -38.2(5) . . . . ?
C30 N3 C26 C25 -36.7(5) . . . . ?
C32 N3 C26 C25 140.1(3) . . . . ?
C25 C26 C27 C28 -1.0(5) . . . . ?
N3 C26 C27 C28 177.3(3) . . . . ?
C26 C27 C28 C29 0.1(6) . . . . ?
C25 C24 C29 C28 -0.4(5) . . . . ?
N2 C24 C29 C28 -178.9(3) . . . . ?
C27 C28 C29 C24 0.6(6) . . . . ?
C31 N4 C30 N3 -0.2(4) . . . . ?
Zn2 N4 C30 N3 176.0(2) . . . . ?
C32 N3 C30 N4 0.2(4) . . . . ?
C26 N3 C30 N4 177.5(3) . . . . ?
C30 N4 C31 C32 0.1(4) . . . . ?
Zn2 N4 C31 C32 -176.2(2) . . . . ?
N4 C31 C32 N3 0.0(4) . . . . ?
C30 N3 C32 C31 -0.1(4) . . . . ?
C26 N3 C32 C31 -177.5(3) . . . . ?
C34 N5 C33 C35 0.1(4) . . . . ?
Zn2 N5 C33 C35 -176.1(2) . . . . ?
C33 N5 C34 N6 0.3(4) . . . . ?
Zn2 N5 C34 N6 176.6(2) . . . . ?
C35 N6 C34 N5 -0.6(4) . . . . ?
C36 N6 C34 N5 -177.6(3) . . . . ?
N5 C33 C35 N6 -0.5(4) . . . . ?
C34 N6 C35 C33 0.7(4) . . . . ?
C36 N6 C35 C33 177.6(3) . . . . ?
C34 N6 C36 C41 -168.5(3) . . . . ?
C35 N6 C36 C41 15.2(5) . . . . ?
C34 N6 C36 C37 13.9(5) . . . . ?
C35 N6 C36 C37 -162.4(3) . . . . ?
C41 C36 C37 C38 1.3(4) . . . . ?
N6 C36 C37 C38 178.9(3) . . . . ?
C36 C37 C38 C39 -0.3(4) . . . . ?
C36 C37 C38 N7 -176.8(3) . . . . ?
C43 N7 C38 C37 -38.2(5) . . . . ?
C42 N7 C38 C37 138.6(3) . . . . ?
C43 N7 C38 C39 145.3(3) . . . . ?
C42 N7 C38 C39 -38.0(5) . . . . ?
C37 C38 C39 C40 -0.7(5) . . . . ?
N7 C38 C39 C40 175.8(3) . . . . ?
C38 C39 C40 C41 0.8(5) . . . . ?
C37 C36 C41 C40 -1.3(5) . . . . ?
N6 C36 C41 C40 -178.8(3) . . . . ?
C39 C40 C41 C36 0.2(5) . . . . ?
C43 N7 C42 C44 -0.4(4) . . . . ?
C38 N7 C42 C44 -177.7(3) . . . . ?
C44 N8 C43 N7 -0.4(4) . . . . ?
Zn1 N8 C43 N7 175.4(2) 2 . . . ?
C42 N7 C43 N8 0.5(4) . . . . ?
C38 N7 C43 N8 177.8(3) . . . . ?
N7 C42 C44 N8 0.2(4) . . . . ?
C43 N8 C44 C42 0.1(4) . . . . ?
Zn1 N8 C44 C42 -176.0(3) 2 . . . ?
